data_4315380
loop_
_publ_author_name
'Fuwei Zhang'
'Zifeng Li'
'Tiezhu Ge'
'Hongchang Yao'
'Gang Li'
'Huijie Lu'
'Yanyan Zhu'

_publ_section_title
;
 Four Novel Frameworks Built by Imidazole-Based Dicarboxylate Ligands:
 Hydro(Solvo)thermal Synthesis, Crystal Structures, and Properties
;
_journal_name_full 'Inorganic Chemistry'
_journal_page_first 3776
_journal_page_last 3788
_journal_paper_doi 10.1021/ic902483m
_journal_volume 49
_journal_year 2010
_chemical_formula_sum 'C29 H24 Cd2 N7 O9'
_chemical_formula_weight 839.35
_chemical_name_systematic
; 
 ? 
;
_space_group_IT_number 14
_symmetry_cell_setting monoclinic
_symmetry_space_group_name_Hall '-P 2ybc'
_symmetry_space_group_name_H-M 'P 1 21/c 1'
_atom_sites_solution_hydrogens geom
_atom_sites_solution_primary direct
_atom_sites_solution_secondary difmap
_audit_creation_method SHELXL-97
_cell_angle_alpha 90.00
_cell_angle_beta 104.13(3)
_cell_angle_gamma 90.00
_cell_formula_units_Z 4
_cell_length_a 12.615(3)
_cell_length_b 12.295(3)
_cell_length_c 20.242(4)
_cell_measurement_reflns_used 10308
_cell_measurement_temperature 291(2)
_cell_measurement_theta_max 30.97
_cell_measurement_theta_min 2.65
_cell_volume 3044.6(13)
_computing_cell_refinement raxis
_computing_data_collection raxis
_computing_data_reduction raxis
_computing_molecular_graphics texsan
_computing_publication_material texsan
_computing_structure_refinement 'SHELXL-97 (Sheldrick, 1997)'
_computing_structure_solution 'SHELXS-97 (Sheldrick, 1990)'
_diffrn_ambient_temperature 291(2)
_diffrn_measured_fraction_theta_full 0.996
_diffrn_measured_fraction_theta_max 0.996
_diffrn_measurement_device_type R-AXIS-IV
_diffrn_measurement_method 'Oscillation  frames'
_diffrn_radiation_monochromator graphite
_diffrn_radiation_source 'fine-focus sealed tube'
_diffrn_radiation_type MoK\a
_diffrn_radiation_wavelength 0.71073
_diffrn_reflns_av_R_equivalents 0.0226
_diffrn_reflns_av_sigmaI/netI 0.0166
_diffrn_reflns_limit_h_max 16
_diffrn_reflns_limit_h_min -16
_diffrn_reflns_limit_k_max 14
_diffrn_reflns_limit_k_min -15
_diffrn_reflns_limit_l_max 25
_diffrn_reflns_limit_l_min -25
_diffrn_reflns_number 33603
_diffrn_reflns_theta_full 27.00
_diffrn_reflns_theta_max 27.00
_diffrn_reflns_theta_min 2.66
_exptl_absorpt_coefficient_mu 1.463
_exptl_absorpt_correction_T_max 0.7584
_exptl_absorpt_correction_T_min 0.7584
_exptl_absorpt_correction_type multi-scan
_exptl_absorpt_process_details 'ABSCOR (Higashi, 1995)'
_exptl_crystal_colour Colorless
_exptl_crystal_density_diffrn 1.831
_exptl_crystal_density_method 'not measured'
_exptl_crystal_description PRISMATIC
_exptl_crystal_F_000 1660
_exptl_crystal_size_max 0.20
_exptl_crystal_size_mid 0.20
_exptl_crystal_size_min 0.20
_refine_diff_density_max 0.923
_refine_diff_density_min -0.911
_refine_diff_density_rms 0.079
_refine_ls_extinction_method none
_refine_ls_goodness_of_fit_ref 1.050
_refine_ls_hydrogen_treatment mixed
_refine_ls_matrix_type full
_refine_ls_number_parameters 422
_refine_ls_number_reflns 6613
_refine_ls_number_restraints 3
_refine_ls_restrained_S_all 1.051
_refine_ls_R_factor_all 0.0323
_refine_ls_R_factor_gt 0.0302
_refine_ls_shift/su_max 0.001
_refine_ls_shift/su_mean 0.000
_refine_ls_structure_factor_coef Fsqd
_refine_ls_weighting_details 'calc w=1/[\s^2^(Fo^2^)+(0.0377P)^2^+4.6800P] where P=(Fo^2^+2Fc^2^)/3'
_refine_ls_weighting_scheme calc
_refine_ls_wR_factor_gt 0.0756
_refine_ls_wR_factor_ref 0.0771
_reflns_number_gt 6290
_reflns_number_total 6613
_reflns_threshold_expression >2sigma(I)
_cod_data_source_file ic902483m_si_005.cif
_cod_data_source_block a
_cod_depositor_comments
;
The following automatic conversions were performed:

'_symmetry_cell_setting' value 'Monoclinic' changed to 'monoclinic'
according to the built-in table from CIF Core dictionary named
'cif_core.dic' version 2.4.1 from 2010-06-29.

Automatic conversion script
Id: cif_fix_values 1646 2011-03-28 12:23:43Z adriana 
;
_cod_original_cell_volume 3044.4(11)
_cod_database_code 4315380

loop_
_symmetry_equiv_pos_as_xyz
'x, y, z'
'-x, y+1/2, -z+1/2'
'-x, -y, -z'
'x, -y-1/2, z-1/2'

loop_
_atom_site_label
_atom_site_type_symbol
_atom_site_fract_x
_atom_site_fract_y
_atom_site_fract_z
_atom_site_U_iso_or_equiv
_atom_site_adp_type
_atom_site_occupancy
_atom_site_symmetry_multiplicity
_atom_site_calc_flag
_atom_site_refinement_flags
_atom_site_disorder_assembly
_atom_site_disorder_group
Cd1 Cd 0.344316(16) 0.130004(16) 0.310169(9) 0.02555(7) Uani 1 1 d . . .
Cd2 Cd 0.0000 0.0000 0.0000 0.02617(8) Uani 1 2 d S . .
Cd3 Cd 0.0000 0.5000 0.0000 0.02952(8) Uani 1 2 d S . .
O1 O 0.44174(18) -0.01414(18) 0.37814(12) 0.0370(5) Uani 1 1 d . . .
O2 O 0.44081(18) -0.11666(18) 0.46825(11) 0.0375(5) Uani 1 1 d . . .
O3 O 0.32241(19) -0.14830(19) 0.54762(11) 0.0404(5) Uani 1 1 d . . .
O4 O 0.16048(18) -0.0935(2) 0.55921(11) 0.0406(5) Uani 1 1 d . . .
O5 O 0.2673(2) 0.29502(18) 0.26284(11) 0.0422(6) Uani 1 1 d . . .
O6 O 0.1605(2) 0.37902(17) 0.17586(12) 0.0470(6) Uani 1 1 d . . .
O7 O 0.01960(18) 0.19013(17) -0.00849(10) 0.0339(5) Uani 1 1 d . . .
O8 O 0.05939(19) 0.33396(17) 0.05981(11) 0.0380(5) Uani 1 1 d . . .
O9 O 0.3442(4) 0.3504(3) 0.0856(2) 0.1001(13) Uiso 1 1 d D . .
N1 N 0.4910(2) 0.1409(2) 0.26050(13) 0.0333(6) Uani 1 1 d . . .
N2 N 0.8672(2) 0.0442(2) 0.05961(13) 0.0327(5) Uani 1 1 d . . .
N3 N 0.4200(2) 0.2664(2) 0.39527(13) 0.0345(6) Uani 1 1 d . . .
N4 N 0.23579(19) 0.06640(19) 0.37461(11) 0.0268(5) Uani 1 1 d . . .
N5 N 0.12329(19) 0.0282(2) 0.44073(12) 0.0284(5) Uani 1 1 d . . .
N6 N 0.2293(2) 0.09460(19) 0.20056(12) 0.0279(5) Uani 1 1 d . . .
N7 N 0.1282(2) 0.05251(19) 0.09607(12) 0.0297(5) Uani 1 1 d . . .
C1 C 0.4821(3) 0.1925(3) 0.20109(17) 0.0393(7) Uani 1 1 d . . .
H1A H 0.4220 0.2375 0.1854 0.047 Uiso 1 1 calc R . .
C2 C 0.5565(3) 0.1825(3) 0.16207(16) 0.0351(7) Uani 1 1 d . . .
H2A H 0.5465 0.2199 0.1211 0.042 Uiso 1 1 calc R . .
C3 C 0.6473(2) 0.1155(2) 0.18463(13) 0.0238(5) Uani 1 1 d . . .
C4 C 0.6588(3) 0.0654(3) 0.24754(16) 0.0368(7) Uani 1 1 d . . .
H4A H 0.7195 0.0220 0.2653 0.044 Uiso 1 1 calc R . .
C5 C 0.5803(3) 0.0802(3) 0.28353(15) 0.0368(7) Uani 1 1 d . . .
H5A H 0.5898 0.0464 0.3257 0.044 Uiso 1 1 calc R . .
C6 C 0.8083(3) 0.1345(3) 0.05085(18) 0.0432(8) Uani 1 1 d . . .
H6A H 0.8154 0.1821 0.0165 0.052 Uiso 1 1 calc R . .
C7 C 0.7369(3) 0.1619(3) 0.09005(17) 0.0417(8) Uani 1 1 d . . .
H7A H 0.6974 0.2264 0.0820 0.050 Uiso 1 1 calc R . .
C8 C 0.7245(2) 0.0924(2) 0.14155(14) 0.0273(6) Uani 1 1 d . . .
C9 C 0.7847(3) -0.0025(3) 0.14992(17) 0.0383(7) Uani 1 1 d . . .
H9A H 0.7783 -0.0523 0.1833 0.046 Uiso 1 1 calc R . .
C10 C 0.8541(3) -0.0230(3) 0.10867(18) 0.0420(8) Uani 1 1 d . . .
H10A H 0.8942 -0.0873 0.1153 0.050 Uiso 1 1 calc R . .
C11 C 0.4961(3) 0.3354(3) 0.3851(2) 0.0494(9) Uani 1 1 d . . .
H11A H 0.5283 0.3215 0.3492 0.059 Uiso 1 1 calc R . .
C12 C 0.5295(3) 0.4260(3) 0.4247(2) 0.0495(9) Uani 1 1 d . . .
H12A H 0.5833 0.4709 0.4153 0.059 Uiso 1 1 calc R . .
C13 C 0.4839(3) 0.4506(3) 0.47826(15) 0.0352(7) Uani 1 1 d . . .
C14 C 0.4060(3) 0.3779(3) 0.48923(17) 0.0465(8) Uani 1 1 d . . .
H14A H 0.3730 0.3894 0.5250 0.056 Uiso 1 1 calc R . .
C15 C 0.3771(3) 0.2885(3) 0.44744(17) 0.0460(8) Uani 1 1 d . . .
H15A H 0.3248 0.2412 0.4563 0.055 Uiso 1 1 calc R . .
C16 C 0.3976(2) -0.0475(2) 0.42327(14) 0.0278(6) Uani 1 1 d . . .
C17 C 0.2871(2) -0.0065(2) 0.42319(14) 0.0251(5) Uani 1 1 d . . .
C18 C 0.2178(2) -0.0296(2) 0.46447(14) 0.0258(5) Uani 1 1 d . . .
C19 C 0.2325(2) -0.0938(2) 0.52749(14) 0.0304(6) Uani 1 1 d . . .
C20 C 0.1379(2) 0.0847(2) 0.38716(14) 0.0286(6) Uani 1 1 d . . .
C21 C 0.0547(3) 0.1590(3) 0.34517(18) 0.0435(8) Uani 1 1 d . . .
H21A H 0.0911 0.2229 0.3332 0.052 Uiso 1 1 calc R . .
H21B H 0.0048 0.1828 0.3719 0.052 Uiso 1 1 calc R . .
C22 C -0.0097(4) 0.1048(4) 0.2807(3) 0.0763(14) Uani 1 1 d . . .
H22A H -0.0627 0.1549 0.2554 0.114 Uiso 1 1 calc R . .
H22B H -0.0465 0.0419 0.2924 0.114 Uiso 1 1 calc R . .
H22C H 0.0391 0.0830 0.2535 0.114 Uiso 1 1 calc R . .
C23 C 0.2072(2) 0.2913(2) 0.20496(15) 0.0304(6) Uani 1 1 d . . .
C24 C 0.1858(2) 0.1883(2) 0.16826(13) 0.0244(5) Uani 1 1 d . . .
C25 C 0.1242(2) 0.1626(2) 0.10374(14) 0.0252(5) Uani 1 1 d . . .
C26 C 0.0638(2) 0.2322(2) 0.04727(14) 0.0263(6) Uani 1 1 d . . .
C27 C 0.1916(3) 0.0154(2) 0.15483(15) 0.0320(6) Uani 1 1 d . A .
C28 C 0.2161(4) -0.1035(3) 0.1673(2) 0.0606(11) Uani 1 1 d D . .
C29 C 0.1821(9) -0.1457(8) 0.2290(5) 0.095(4) Uiso 0.614(12) 1 d PD A 1
H29A H 0.1995 -0.2217 0.2348 0.142 Uiso 0.614(12) 1 calc PR A 1
H29B H 0.1048 -0.1359 0.2227 0.142 Uiso 0.614(12) 1 calc PR A 1
H29C H 0.2203 -0.1064 0.2687 0.142 Uiso 0.614(12) 1 calc PR A 1
C29' C 0.2761(9) -0.1342(11) 0.2259(6) 0.094(6) Uiso 0.386(12) 1 d P A 2
H29D H 0.3519 -0.1260 0.2263 0.141 Uiso 0.386(12) 1 calc PR A 2
H29E H 0.2612 -0.2092 0.2335 0.141 Uiso 0.386(12) 1 calc PR A 2
H29F H 0.2595 -0.0903 0.2613 0.141 Uiso 0.386(12) 1 calc PR A 2
H9W H 0.4029 0.3913 0.0958 0.141 Uiso 1 1 d RD . .
H9E H 0.2961 0.3600 0.1095 0.141 Uiso 1 1 d RD . .

loop_
_atom_site_aniso_label
_atom_site_aniso_U_11
_atom_site_aniso_U_22
_atom_site_aniso_U_33
_atom_site_aniso_U_23
_atom_site_aniso_U_13
_atom_site_aniso_U_12
Cd1 0.02749(11) 0.02867(12) 0.02214(10) 0.00101(8) 0.00926(8) 0.00061(8)
Cd2 0.02843(15) 0.02774(15) 0.02396(14) -0.00850(11) 0.00954(11) -0.00317(11)
Cd3 0.02752(15) 0.03586(17) 0.02829(15) 0.00679(12) 0.01278(11) 0.00826(11)
O1 0.0346(11) 0.0417(13) 0.0400(12) 0.0067(10) 0.0191(10) 0.0065(9)
O2 0.0351(11) 0.0377(12) 0.0405(12) 0.0088(10) 0.0106(9) 0.0090(9)
O3 0.0411(12) 0.0449(13) 0.0352(11) 0.0113(10) 0.0096(10) 0.0064(10)
O4 0.0398(12) 0.0550(14) 0.0307(11) 0.0083(10) 0.0155(9) -0.0027(11)
O5 0.0573(14) 0.0301(11) 0.0301(11) -0.0085(9) -0.0068(10) 0.0073(10)
O6 0.0668(16) 0.0214(11) 0.0404(12) -0.0064(9) -0.0109(11) 0.0072(10)
O7 0.0432(12) 0.0330(11) 0.0218(9) 0.0009(8) 0.0010(8) -0.0025(9)
O8 0.0541(14) 0.0227(10) 0.0307(11) 0.0021(9) -0.0022(10) 0.0035(9)
N1 0.0312(13) 0.0422(15) 0.0293(12) 0.0032(11) 0.0129(10) 0.0052(10)
N2 0.0344(13) 0.0346(14) 0.0333(13) -0.0013(11) 0.0164(11) 0.0029(11)
N3 0.0385(14) 0.0316(13) 0.0288(12) -0.0042(10) -0.0010(11) 0.0008(11)
N4 0.0263(11) 0.0299(12) 0.0258(11) 0.0026(9) 0.0093(9) -0.0002(9)
N5 0.0285(12) 0.0300(12) 0.0293(12) 0.0011(10) 0.0120(10) -0.0021(10)
N6 0.0329(12) 0.0229(11) 0.0264(11) 0.0013(9) 0.0044(9) 0.0031(9)
N7 0.0379(13) 0.0212(11) 0.0281(12) -0.0020(9) 0.0042(10) 0.0000(10)
C1 0.0338(16) 0.0480(19) 0.0397(17) 0.0131(15) 0.0159(13) 0.0139(14)
C2 0.0353(15) 0.0421(18) 0.0308(15) 0.0111(13) 0.0138(12) 0.0083(13)
C3 0.0259(13) 0.0255(13) 0.0226(12) 0.0005(10) 0.0105(10) 0.0005(10)
C4 0.0342(15) 0.0456(18) 0.0338(15) 0.0125(14) 0.0142(13) 0.0119(13)
C5 0.0386(16) 0.0469(19) 0.0282(14) 0.0099(13) 0.0143(12) 0.0083(14)
C6 0.053(2) 0.0436(19) 0.0422(18) 0.0154(15) 0.0294(16) 0.0140(15)
C7 0.0488(19) 0.0402(18) 0.0451(18) 0.0170(15) 0.0291(16) 0.0192(15)
C8 0.0274(13) 0.0300(14) 0.0263(13) 0.0001(11) 0.0099(11) 0.0006(11)
C9 0.0487(19) 0.0324(16) 0.0411(17) 0.0105(13) 0.0251(15) 0.0085(13)
C10 0.051(2) 0.0341(17) 0.0500(19) 0.0082(15) 0.0300(16) 0.0130(14)
C11 0.051(2) 0.047(2) 0.054(2) -0.0184(17) 0.0207(17) -0.0077(16)
C12 0.049(2) 0.043(2) 0.060(2) -0.0187(17) 0.0197(17) -0.0129(16)
C13 0.0358(16) 0.0326(16) 0.0308(14) -0.0044(13) -0.0042(12) 0.0045(12)
C14 0.061(2) 0.046(2) 0.0331(17) -0.0116(15) 0.0129(16) -0.0107(17)
C15 0.058(2) 0.0434(19) 0.0371(17) -0.0089(15) 0.0128(16) -0.0167(17)
C16 0.0282(13) 0.0278(14) 0.0283(13) -0.0034(11) 0.0088(11) -0.0008(11)
C17 0.0278(13) 0.0252(13) 0.0228(12) -0.0015(10) 0.0070(10) -0.0026(10)
C18 0.0277(13) 0.0252(13) 0.0258(13) -0.0022(11) 0.0092(11) -0.0036(11)
C19 0.0345(15) 0.0302(15) 0.0268(13) -0.0009(11) 0.0080(11) -0.0061(12)
C20 0.0299(14) 0.0295(14) 0.0277(13) 0.0007(11) 0.0094(11) 0.0007(11)
C21 0.0373(17) 0.048(2) 0.0470(19) 0.0108(16) 0.0131(15) 0.0091(15)
C22 0.058(3) 0.086(3) 0.069(3) 0.016(3) -0.015(2) -0.001(2)
C23 0.0358(15) 0.0244(14) 0.0282(14) -0.0036(11) 0.0022(12) 0.0033(11)
C24 0.0269(13) 0.0210(13) 0.0249(13) 0.0004(10) 0.0056(10) 0.0002(10)
C25 0.0290(13) 0.0216(13) 0.0246(13) -0.0018(10) 0.0055(10) -0.0001(10)
C26 0.0274(13) 0.0265(14) 0.0238(13) 0.0022(11) 0.0038(11) -0.0010(11)
C27 0.0409(16) 0.0248(14) 0.0292(14) -0.0014(11) 0.0063(12) 0.0035(12)
C28 0.094(3) 0.0259(17) 0.057(2) 0.0088(16) 0.008(2) 0.0120(19)

loop_
_atom_type_symbol
_atom_type_description
_atom_type_scat_dispersion_real
_atom_type_scat_dispersion_imag
_atom_type_scat_source
C C 0.0033 0.0016 'International Tables Vol C Tables 4.2.6.8 and 6.1.1.4'
H H 0.0000 0.0000 'International Tables Vol C Tables 4.2.6.8 and 6.1.1.4'
N N 0.0061 0.0033 'International Tables Vol C Tables 4.2.6.8 and 6.1.1.4'
O O 0.0106 0.0060 'International Tables Vol C Tables 4.2.6.8 and 6.1.1.4'
Cd Cd -0.8075 1.2024 'International Tables Vol C Tables 4.2.6.8 and 6.1.1.4'

loop_
_geom_angle_atom_site_label_1
_geom_angle_atom_site_label_2
_geom_angle_atom_site_label_3
_geom_angle
_geom_angle_site_symmetry_1
_geom_angle_site_symmetry_3
_geom_angle_publ_flag
N4 Cd1 N1 159.40(9) . . ?
N4 Cd1 O5 106.67(9) . . ?
N1 Cd1 O5 93.88(9) . . ?
N4 Cd1 N6 99.12(9) . . ?
N1 Cd1 N6 88.60(9) . . ?
O5 Cd1 N6 71.34(8) . . ?
N4 Cd1 O1 73.07(8) . . ?
N1 Cd1 O1 86.55(8) . . ?
O5 Cd1 O1 167.84(8) . . ?
N6 Cd1 O1 120.82(8) . . ?
N4 Cd1 N3 91.05(9) . . ?
N1 Cd1 N3 92.90(10) . . ?
O5 Cd1 N3 75.20(8) . . ?
N6 Cd1 N3 146.53(8) . . ?
O1 Cd1 N3 92.63(9) . . ?
N7 Cd2 N7 180.00(16) 3 . ?
N7 Cd2 N2 93.24(9) 3 1_455 ?
N7 Cd2 N2 86.76(9) . 1_455 ?
N7 Cd2 N2 86.76(9) 3 3_655 ?
N7 Cd2 N2 93.24(9) . 3_655 ?
N2 Cd2 N2 180.00(9) 1_455 3_655 ?
N7 Cd2 O7 73.67(8) 3 3 ?
N7 Cd2 O7 106.33(8) . 3 ?
N2 Cd2 O7 95.20(8) 1_455 3 ?
N2 Cd2 O7 84.80(8) 3_655 3 ?
N7 Cd2 O7 106.33(8) 3 . ?
N7 Cd2 O7 73.67(8) . . ?
N2 Cd2 O7 84.80(8) 1_455 . ?
N2 Cd2 O7 95.20(8) 3_655 . ?
O7 Cd2 O7 180.00(16) 3 . ?
N5 Cd3 N5 180.00(16) 4_565 2 ?
N5 Cd3 O4 105.98(8) 4_565 2 ?
N5 Cd3 O4 74.02(8) 2 2 ?
N5 Cd3 O4 74.02(8) 4_565 4_565 ?
N5 Cd3 O4 105.98(8) 2 4_565 ?
O4 Cd3 O4 180.00(10) 2 4_565 ?
N5 Cd3 O8 88.04(9) 4_565 . ?
N5 Cd3 O8 91.96(9) 2 . ?
O4 Cd3 O8 88.04(8) 2 . ?
O4 Cd3 O8 91.96(8) 4_565 . ?
N5 Cd3 O8 91.96(9) 4_565 3_565 ?
N5 Cd3 O8 88.04(9) 2 3_565 ?
O4 Cd3 O8 91.96(8) 2 3_565 ?
O4 Cd3 O8 88.04(8) 4_565 3_565 ?
O8 Cd3 O8 180.00(9) . 3_565 ?
C16 O1 Cd1 113.93(18) . . ?
C19 O4 Cd3 112.54(19) . 2_545 ?
C23 O5 Cd1 116.97(19) . . ?
C26 O7 Cd2 112.16(18) . . ?
C26 O8 Cd3 139.02(18) . . ?
H9W O9 H9E 116.9 . . ?
C5 N1 C1 117.1(3) . . ?
C5 N1 Cd1 120.7(2) . . ?
C1 N1 Cd1 121.1(2) . . ?
C6 N2 C10 116.9(3) . . ?
C6 N2 Cd2 124.8(2) . 1_655 ?
C10 N2 Cd2 118.2(2) . 1_655 ?
C15 N3 C11 116.2(3) . . ?
C15 N3 Cd1 122.7(2) . . ?
C11 N3 Cd1 120.2(2) . . ?
C20 N4 C17 105.7(2) . . ?
C20 N4 Cd1 140.49(19) . . ?
C17 N4 Cd1 113.30(17) . . ?
C20 N5 C18 105.9(2) . . ?
C20 N5 Cd3 140.8(2) . 2_545 ?
C18 N5 Cd3 113.28(18) . 2_545 ?
C27 N6 C24 104.3(2) . . ?
C27 N6 Cd1 143.74(19) . . ?
C24 N6 Cd1 111.94(17) . . ?
C27 N7 C25 105.5(2) . . ?
C27 N7 Cd2 143.0(2) . . ?
C25 N7 Cd2 109.70(18) . . ?
N1 C1 C2 123.7(3) . . ?
N1 C1 H1A 118.1 . . ?
C2 C1 H1A 118.1 . . ?
C1 C2 C3 119.2(3) . . ?
C1 C2 H2A 120.4 . . ?
C3 C2 H2A 120.4 . . ?
C4 C3 C2 117.1(2) . . ?
C4 C3 C8 121.1(2) . . ?
C2 C3 C8 121.7(2) . . ?
C5 C4 C3 119.9(3) . . ?
C5 C4 H4A 120.1 . . ?
C3 C4 H4A 120.1 . . ?
N1 C5 C4 122.9(3) . . ?
N1 C5 H5A 118.6 . . ?
C4 C5 H5A 118.6 . . ?
N2 C6 C7 123.4(3) . . ?
N2 C6 H6A 118.3 . . ?
C7 C6 H6A 118.3 . . ?
C6 C7 C8 119.5(3) . . ?
C6 C7 H7A 120.2 . . ?
C8 C7 H7A 120.2 . . ?
C9 C8 C7 117.0(3) . . ?
C9 C8 C3 120.7(3) . . ?
C7 C8 C3 122.4(3) . . ?
C10 C9 C8 119.6(3) . . ?
C10 C9 H9A 120.2 . . ?
C8 C9 H9A 120.2 . . ?
N2 C10 C9 123.6(3) . . ?
N2 C10 H10A 118.2 . . ?
C9 C10 H10A 118.2 . . ?
N3 C11 C12 123.6(3) . . ?
N3 C11 H11A 118.2 . . ?
C12 C11 H11A 118.2 . . ?
C11 C12 C13 120.5(3) . . ?
C11 C12 H12A 119.7 . . ?
C13 C12 H12A 119.7 . . ?
C12 C13 C14 115.7(3) . . ?
C12 C13 C13 122.3(4) . 3_666 ?
C14 C13 C13 122.0(4) . 3_666 ?
C15 C14 C13 120.5(3) . . ?
C15 C14 H14A 119.8 . . ?
C13 C14 H14A 119.8 . . ?
N3 C15 C14 123.5(3) . . ?
N3 C15 H15A 118.2 . . ?
C14 C15 H15A 118.2 . . ?
O1 C16 O2 123.7(3) . . ?
O1 C16 C17 118.3(3) . . ?
O2 C16 C17 117.9(2) . . ?
N4 C17 C18 108.1(2) . . ?
N4 C17 C16 120.2(2) . . ?
C18 C17 C16 131.7(3) . . ?
N5 C18 C17 107.9(2) . . ?
N5 C18 C19 119.8(2) . . ?
C17 C18 C19 132.2(3) . . ?
O4 C19 O3 122.5(3) . . ?
O4 C19 C18 119.7(3) . . ?
O3 C19 C18 117.7(3) . . ?
N5 C20 N4 112.4(2) . . ?
N5 C20 C21 124.3(3) . . ?
N4 C20 C21 123.2(3) . . ?
C20 C21 C22 112.1(3) . . ?
C20 C21 H21A 109.2 . . ?
C22 C21 H21A 109.2 . . ?
C20 C21 H21B 109.2 . . ?
C22 C21 H21B 109.2 . . ?
H21A C21 H21B 107.9 . . ?
C21 C22 H22A 109.5 . . ?
C21 C22 H22B 109.5 . . ?
H22A C22 H22B 109.5 . . ?
C21 C22 H22C 109.5 . . ?
H22A C22 H22C 109.5 . . ?
H22B C22 H22C 109.5 . . ?
O5 C23 O6 120.5(3) . . ?
O5 C23 C24 120.7(3) . . ?
O6 C23 C24 118.9(2) . . ?
N6 C24 C25 109.0(2) . . ?
N6 C24 C23 118.9(2) . . ?
C25 C24 C23 132.1(3) . . ?
N7 C25 C24 107.8(2) . . ?
N7 C25 C26 120.8(2) . . ?
C24 C25 C26 131.4(2) . . ?
O7 C26 O8 123.7(3) . . ?
O7 C26 C25 119.5(3) . . ?
O8 C26 C25 116.8(2) . . ?
N7 C27 N6 113.4(2) . . ?
N7 C27 C28 122.3(3) . . ?
N6 C27 C28 124.3(3) . . ?
C29' C28 C27 119.2(6) . . ?
C29' C28 C29 50.4(5) . . ?
C27 C28 C29 112.7(5) . . ?
C28 C29 H29A 109.5 . . ?
C28 C29 H29B 109.5 . . ?
H29A C29 H29B 109.5 . . ?
C28 C29 H29C 109.5 . . ?
H29A C29 H29C 109.5 . . ?
H29B C29 H29C 109.5 . . ?
C28 C29' H29D 109.5 . . ?
C28 C29' H29E 109.5 . . ?
H29D C29' H29E 109.5 . . ?
C28 C29' H29F 109.5 . . ?
H29D C29' H29F 109.5 . . ?
H29E C29' H29F 109.5 . . ?

loop_
_geom_bond_atom_site_label_1
_geom_bond_atom_site_label_2
_geom_bond_distance
_geom_bond_site_symmetry_2
_geom_bond_publ_flag
Cd1 N4 2.249(2) . ?
Cd1 N1 2.315(2) . ?
Cd1 O5 2.350(2) . ?
Cd1 N6 2.376(2) . ?
Cd1 O1 2.391(2) . ?
Cd1 N3 2.427(3) . ?
Cd2 N7 2.297(2) 3 ?
Cd2 N7 2.297(2) . ?
Cd2 N2 2.355(2) 1_455 ?
Cd2 N2 2.355(2) 3_655 ?
Cd2 O7 2.361(2) 3 ?
Cd2 O7 2.361(2) . ?
Cd3 N5 2.211(2) 4_565 ?
Cd3 N5 2.211(2) 2 ?
Cd3 O4 2.381(2) 2 ?
Cd3 O4 2.381(2) 4_565 ?
Cd3 O8 2.398(2) . ?
Cd3 O8 2.398(2) 3_565 ?
O1 C16 1.249(3) . ?
O2 C16 1.268(4) . ?
O3 C19 1.294(4) . ?
O4 C19 1.234(4) . ?
O4 Cd3 2.381(2) 2_545 ?
O5 C23 1.231(4) . ?
O6 C23 1.298(4) . ?
O7 C26 1.242(3) . ?
O8 C26 1.281(3) . ?
O9 H9W 0.8777 . ?
O9 H9E 0.8731 . ?
N1 C5 1.337(4) . ?
N1 C1 1.339(4) . ?
N2 C6 1.325(4) . ?
N2 C10 1.332(4) . ?
N2 Cd2 2.355(2) 1_655 ?
N3 C15 1.327(4) . ?
N3 C11 1.334(5) . ?
N4 C20 1.340(4) . ?
N4 C17 1.371(4) . ?
N5 C20 1.338(4) . ?
N5 C18 1.371(4) . ?
N5 Cd3 2.211(2) 2_545 ?
N6 C27 1.348(4) . ?
N6 C24 1.371(3) . ?
N7 C27 1.341(4) . ?
N7 C25 1.364(3) . ?
C1 C2 1.373(4) . ?
C1 H1A 0.9300 . ?
C2 C3 1.394(4) . ?
C2 H2A 0.9300 . ?
C3 C4 1.390(4) . ?
C3 C8 1.484(4) . ?
C4 C5 1.377(4) . ?
C4 H4A 0.9300 . ?
C5 H5A 0.9300 . ?
C6 C7 1.379(4) . ?
C6 H6A 0.9300 . ?
C7 C8 1.386(4) . ?
C7 H7A 0.9300 . ?
C8 C9 1.381(4) . ?
C9 C10 1.373(4) . ?
C9 H9A 0.9300 . ?
C10 H10A 0.9300 . ?
C11 C12 1.378(5) . ?
C11 H11A 0.9300 . ?
C12 C13 1.379(5) . ?
C12 H12A 0.9300 . ?
C13 C14 1.385(5) . ?
C13 C13 1.497(6) 3_666 ?
C14 C15 1.381(5) . ?
C14 H14A 0.9300 . ?
C15 H15A 0.9300 . ?
C16 C17 1.482(4) . ?
C17 C18 1.379(4) . ?
C18 C19 1.472(4) . ?
C20 C21 1.491(4) . ?
C21 C22 1.513(6) . ?
C21 H21A 0.9700 . ?
C21 H21B 0.9700 . ?
C22 H22A 0.9600 . ?
C22 H22B 0.9600 . ?
C22 H22C 0.9600 . ?
C23 C24 1.460(4) . ?
C24 C25 1.383(4) . ?
C25 C26 1.482(4) . ?
C27 C28 1.502(4) . ?
C28 C29' 1.297(15) . ?
C28 C29 1.508(8) . ?
C29 H29A 0.9600 . ?
C29 H29B 0.9600 . ?
C29 H29C 0.9600 . ?
C29' H29D 0.9600 . ?
C29' H29E 0.9600 . ?
C29' H29F 0.9600 . ?

loop_
_geom_hbond_atom_site_label_D
_geom_hbond_atom_site_label_H
_geom_hbond_atom_site_label_A
_geom_hbond_distance_DH
_geom_hbond_distance_HA
_geom_hbond_distance_DA
_geom_hbond_angle_DHA
_geom_hbond_site_symmetry_A
O9 H9W O1 0.88 2.23 3.104(5) 176.4 2_655
O9 H9W O2 0.88 2.61 3.186(5) 123.8 2_655
O9 H9E O6 0.87 2.43 3.302(5) 177.7 .

loop_
_geom_torsion_atom_site_label_1
_geom_torsion_atom_site_label_2
_geom_torsion_atom_site_label_3
_geom_torsion_atom_site_label_4
_geom_torsion
_geom_torsion_site_symmetry_1
_geom_torsion_site_symmetry_2
_geom_torsion_site_symmetry_3
_geom_torsion_site_symmetry_4
_geom_torsion_publ_flag
N4 Cd1 O1 C16 -9.3(2) . . . . ?
N1 Cd1 O1 C16 173.8(2) . . . . ?
O5 Cd1 O1 C16 81.3(4) . . . . ?
N6 Cd1 O1 C16 -99.9(2) . . . . ?
N3 Cd1 O1 C16 81.0(2) . . . . ?
N4 Cd1 O5 C23 -95.9(2) . . . . ?
N1 Cd1 O5 C23 85.5(3) . . . . ?
N6 Cd1 O5 C23 -1.7(2) . . . . ?
O1 Cd1 O5 C23 177.1(3) . . . . ?
N3 Cd1 O5 C23 177.5(3) . . . . ?
N7 Cd2 O7 C26 162.2(2) 3 . . . ?
N7 Cd2 O7 C26 -17.8(2) . . . . ?
N2 Cd2 O7 C26 70.4(2) 1_455 . . . ?
N2 Cd2 O7 C26 -109.6(2) 3_655 . . . ?
O7 Cd2 O7 C26 -62(51) 3 . . . ?
N5 Cd3 O8 C26 -62.3(3) 4_565 . . . ?
N5 Cd3 O8 C26 117.7(3) 2 . . . ?
O4 Cd3 O8 C26 43.8(3) 2 . . . ?
O4 Cd3 O8 C26 -136.2(3) 4_565 . . . ?
O8 Cd3 O8 C26 -109(100) 3_565 . . . ?
N4 Cd1 N1 C5 -13.4(4) . . . . ?
O5 Cd1 N1 C5 162.7(3) . . . . ?
N6 Cd1 N1 C5 -126.1(3) . . . . ?
O1 Cd1 N1 C5 -5.1(3) . . . . ?
N3 Cd1 N1 C5 87.4(3) . . . . ?
N4 Cd1 N1 C1 154.6(3) . . . . ?
O5 Cd1 N1 C1 -29.3(3) . . . . ?
N6 Cd1 N1 C1 41.9(3) . . . . ?
O1 Cd1 N1 C1 162.9(3) . . . . ?
N3 Cd1 N1 C1 -104.7(3) . . . . ?
N4 Cd1 N3 C15 -11.5(3) . . . . ?
N1 Cd1 N3 C15 -171.3(3) . . . . ?
O5 Cd1 N3 C15 95.5(3) . . . . ?
N6 Cd1 N3 C15 96.9(3) . . . . ?
O1 Cd1 N3 C15 -84.6(3) . . . . ?
N4 Cd1 N3 C11 179.8(3) . . . . ?
N1 Cd1 N3 C11 20.0(3) . . . . ?
O5 Cd1 N3 C11 -73.2(3) . . . . ?
N6 Cd1 N3 C11 -71.8(3) . . . . ?
O1 Cd1 N3 C11 106.7(3) . . . . ?
N1 Cd1 N4 C20 -172.9(3) . . . . ?
O5 Cd1 N4 C20 11.2(3) . . . . ?
N6 Cd1 N4 C20 -61.9(3) . . . . ?
O1 Cd1 N4 C20 178.5(3) . . . . ?
N3 Cd1 N4 C20 86.1(3) . . . . ?
N1 Cd1 N4 C17 17.3(4) . . . . ?
O5 Cd1 N4 C17 -158.63(18) . . . . ?
N6 Cd1 N4 C17 128.24(19) . . . . ?
O1 Cd1 N4 C17 8.66(18) . . . . ?
N3 Cd1 N4 C17 -83.77(19) . . . . ?
N4 Cd1 N6 C27 -75.7(4) . . . . ?
N1 Cd1 N6 C27 85.1(4) . . . . ?
O5 Cd1 N6 C27 179.7(4) . . . . ?
O1 Cd1 N6 C27 -0.1(4) . . . . ?
N3 Cd1 N6 C27 178.2(3) . . . . ?
N4 Cd1 N6 C24 107.79(19) . . . . ?
N1 Cd1 N6 C24 -91.40(19) . . . . ?
O5 Cd1 N6 C24 3.17(18) . . . . ?
O1 Cd1 N6 C24 -176.54(17) . . . . ?
N3 Cd1 N6 C24 1.7(3) . . . . ?
N7 Cd2 N7 C27 -90(96) 3 . . . ?
N2 Cd2 N7 C27 91.3(4) 1_455 . . . ?
N2 Cd2 N7 C27 -88.7(4) 3_655 . . . ?
O7 Cd2 N7 C27 -3.2(4) 3 . . . ?
O7 Cd2 N7 C27 176.8(4) . . . . ?
N7 Cd2 N7 C25 109(96) 3 . . . ?
N2 Cd2 N7 C25 -70.2(2) 1_455 . . . ?
N2 Cd2 N7 C25 109.8(2) 3_655 . . . ?
O7 Cd2 N7 C25 -164.67(18) 3 . . . ?
O7 Cd2 N7 C25 15.33(18) . . . . ?
C5 N1 C1 C2 2.8(5) . . . . ?
Cd1 N1 C1 C2 -165.6(3) . . . . ?
N1 C1 C2 C3 -0.1(6) . . . . ?
C1 C2 C3 C4 -2.4(5) . . . . ?
C1 C2 C3 C8 173.6(3) . . . . ?
C2 C3 C4 C5 2.2(5) . . . . ?
C8 C3 C4 C5 -173.8(3) . . . . ?
C1 N1 C5 C4 -3.0(5) . . . . ?
Cd1 N1 C5 C4 165.5(3) . . . . ?
C3 C4 C5 N1 0.5(5) . . . . ?
C10 N2 C6 C7 0.9(6) . . . . ?
Cd2 N2 C6 C7 -175.0(3) 1_655 . . . ?
N2 C6 C7 C8 -0.1(6) . . . . ?
C6 C7 C8 C9 -0.8(5) . . . . ?
C6 C7 C8 C3 -178.6(3) . . . . ?
C4 C3 C8 C9 22.2(4) . . . . ?
C2 C3 C8 C9 -153.6(3) . . . . ?
C4 C3 C8 C7 -160.1(3) . . . . ?
C2 C3 C8 C7 24.1(5) . . . . ?
C7 C8 C9 C10 1.1(5) . . . . ?
C3 C8 C9 C10 178.8(3) . . . . ?
C6 N2 C10 C9 -0.6(6) . . . . ?
Cd2 N2 C10 C9 175.5(3) 1_655 . . . ?
C8 C9 C10 N2 -0.4(6) . . . . ?
C15 N3 C11 C12 -0.8(6) . . . . ?
Cd1 N3 C11 C12 168.6(3) . . . . ?
N3 C11 C12 C13 -0.4(6) . . . . ?
C11 C12 C13 C14 1.2(6) . . . . ?
C11 C12 C13 C13 -178.7(4) . . . 3_666 ?
C12 C13 C14 C15 -0.9(5) . . . . ?
C13 C13 C14 C15 178.9(4) 3_666 . . . ?
C11 N3 C15 C14 1.1(6) . . . . ?
Cd1 N3 C15 C14 -168.0(3) . . . . ?
C13 C14 C15 N3 -0.2(6) . . . . ?
Cd1 O1 C16 O2 -173.7(2) . . . . ?
Cd1 O1 C16 C17 8.2(3) . . . . ?
C20 N4 C17 C18 -0.4(3) . . . . ?
Cd1 N4 C17 C18 172.87(17) . . . . ?
C20 N4 C17 C16 178.4(2) . . . . ?
Cd1 N4 C17 C16 -8.3(3) . . . . ?
O1 C16 C17 N4 -0.2(4) . . . . ?
O2 C16 C17 N4 -178.4(3) . . . . ?
O1 C16 C17 C18 178.2(3) . . . . ?
O2 C16 C17 C18 0.0(5) . . . . ?
C20 N5 C18 C17 -0.6(3) . . . . ?
Cd3 N5 C18 C17 179.24(18) 2_545 . . . ?
C20 N5 C18 C19 174.7(3) . . . . ?
Cd3 N5 C18 C19 -5.5(3) 2_545 . . . ?
N4 C17 C18 N5 0.7(3) . . . . ?
C16 C17 C18 N5 -177.9(3) . . . . ?
N4 C17 C18 C19 -173.8(3) . . . . ?
C16 C17 C18 C19 7.6(5) . . . . ?
Cd3 O4 C19 O3 -173.7(2) 2_545 . . . ?
Cd3 O4 C19 C18 6.8(3) 2_545 . . . ?
N5 C18 C19 O4 -1.3(4) . . . . ?
C17 C18 C19 O4 172.6(3) . . . . ?
N5 C18 C19 O3 179.1(3) . . . . ?
C17 C18 C19 O3 -6.9(5) . . . . ?
C18 N5 C20 N4 0.4(3) . . . . ?
Cd3 N5 C20 N4 -179.4(2) 2_545 . . . ?
C18 N5 C20 C21 179.7(3) . . . . ?
Cd3 N5 C20 C21 -0.1(5) 2_545 . . . ?
C17 N4 C20 N5 0.0(3) . . . . ?
Cd1 N4 C20 N5 -170.3(2) . . . . ?
C17 N4 C20 C21 -179.3(3) . . . . ?
Cd1 N4 C20 C21 10.4(5) . . . . ?
N5 C20 C21 C22 -98.0(4) . . . . ?
N4 C20 C21 C22 81.3(4) . . . . ?
Cd1 O5 C23 O6 179.1(2) . . . . ?
Cd1 O5 C23 C24 0.0(4) . . . . ?
C27 N6 C24 C25 -0.7(3) . . . . ?
Cd1 N6 C24 C25 177.16(18) . . . . ?
C27 N6 C24 C23 177.7(3) . . . . ?
Cd1 N6 C24 C23 -4.5(3) . . . . ?
O5 C23 C24 N6 3.3(4) . . . . ?
O6 C23 C24 N6 -175.8(3) . . . . ?
O5 C23 C24 C25 -178.8(3) . . . . ?
O6 C23 C24 C25 2.1(5) . . . . ?
C27 N7 C25 C24 -0.5(3) . . . . ?
Cd2 N7 C25 C24 168.14(18) . . . . ?
C27 N7 C25 C26 177.9(3) . . . . ?
Cd2 N7 C25 C26 -13.5(3) . . . . ?
N6 C24 C25 N7 0.7(3) . . . . ?
C23 C24 C25 N7 -177.3(3) . . . . ?
N6 C24 C25 C26 -177.4(3) . . . . ?
C23 C24 C25 C26 4.6(5) . . . . ?
Cd2 O7 C26 O8 -162.1(2) . . . . ?
Cd2 O7 C26 C25 17.0(3) . . . . ?
Cd3 O8 C26 O7 -8.9(5) . . . . ?
Cd3 O8 C26 C25 171.9(2) . . . . ?
N7 C25 C26 O7 -2.7(4) . . . . ?
C24 C25 C26 O7 175.2(3) . . . . ?
N7 C25 C26 O8 176.6(3) . . . . ?
C24 C25 C26 O8 -5.6(5) . . . . ?
C25 N7 C27 N6 0.0(4) . . . . ?
Cd2 N7 C27 N6 -161.9(2) . . . . ?
C25 N7 C27 C28 179.6(3) . . . . ?
Cd2 N7 C27 C28 17.7(6) . . . . ?
C24 N6 C27 N7 0.4(3) . . . . ?
Cd1 N6 C27 N7 -176.2(2) . . . . ?
C24 N6 C27 C28 -179.2(3) . . . . ?
Cd1 N6 C27 C28 4.2(6) . . . . ?
N7 C27 C28 C29' -178.5(5) . . . . ?
N6 C27 C28 C29' 1.1(8) . . . . ?
N7 C27 C28 C29 -122.3(6) . . . . ?
N6 C27 C28 C29 57.2(7) . . . . ?
